data_7124714
loop_
_publ_author_name
'Fowler, Jonathan M.'
'Thorp-Greenwood, Flora L'
'Warriner, Stuart L.'
'Willans, Charlotte E.'
'Hardie, Michaele J.'

_publ_section_title
;
 M12L8 metallo-supramolecular cube with cyclotriguaiacylene-type ligand:
 spontaneous resolution of cube and its constituent host ligand.
;
_journal_issue 56
_journal_name_full 'Chemical communications (Cambridge, England)'
_journal_page_first 8699
_journal_page_last 8702
_journal_paper_doi 10.1039/c6cc04130b
_journal_volume 52
_journal_year 2016
_chemical_formula_sum 'C288 H264 Ag12 N24 O96 Re12 S24'
_chemical_formula_weight 9895.52
_chemical_name_systematic octa[tris-(4-methylthiazolyl)cyclotriguaiacylene]dodecasilver(I)rhenate
_space_group_IT_number 209
_space_group_name_Hall 'F 4 2 3'
_space_group_name_H-M_alt 'F 4 3 2'
_symmetry_cell_setting cubic
_symmetry_space_group_name_H-M 'F 4 3 2'
_atom_sites_solution_hydrogens geom
_atom_sites_solution_primary direct
_atom_sites_solution_secondary difmap
_audit_creation_method SHELXL-97
_audit_update_record
;
2016-03-24 deposited with the CCDC.
2016-06-16 downloaded from the CCDC.
;
_cell_angle_alpha 90.00
_cell_angle_beta 90.00
_cell_angle_gamma 90.00
_cell_formula_units_Z 4
_cell_length_a 35.7237(4)
_cell_length_b 35.7237(4)
_cell_length_c 35.7237(4)
_cell_measurement_reflns_used 3087
_cell_measurement_temperature 120(2)
_cell_measurement_theta_max 72.2730
_cell_measurement_theta_min 4.0800
_cell_volume 45590.0(9)
_computing_structure_refinement 'SHELXL-97 (Sheldrick, 1997)'
_computing_structure_solution 'SHELXS-97 (Sheldrick, 1990)'
_diffrn_ambient_temperature 120(2)
_diffrn_detector 'CCD plate'
_diffrn_detector_type Atlas
_diffrn_measured_fraction_theta_full 0.976
_diffrn_measured_fraction_theta_max 0.976
_diffrn_measurement_device 'four-circle diffractometer'
_diffrn_radiation_monochromator mirror
_diffrn_radiation_probe x-ray
_diffrn_radiation_type CuK\a
_diffrn_radiation_wavelength 1.54184
_diffrn_reflns_av_R_equivalents 0.0341
_diffrn_reflns_av_sigmaI/netI 0.0360
_diffrn_reflns_limit_h_max 40
_diffrn_reflns_limit_h_min -24
_diffrn_reflns_limit_k_max 33
_diffrn_reflns_limit_k_min -44
_diffrn_reflns_limit_l_max 30
_diffrn_reflns_limit_l_min -38
_diffrn_reflns_number 9948
_diffrn_reflns_theta_full 73.74
_diffrn_reflns_theta_max 73.74
_diffrn_reflns_theta_min 3.50
_diffrn_source 'sealed X-ray tube'
_diffrn_source_type 'SuperNova (Cu) X-ray Source'
_exptl_absorpt_coefficient_mu 11.612
_exptl_absorpt_correction_T_max 1.00000
_exptl_absorpt_correction_T_min 0.54739
_exptl_absorpt_correction_type multi-scan
_exptl_absorpt_process_details
;
CrysAlisPro, Agilent Technologies,
Version 1.171.37.34 (release 22-05-2014 CrysAlis171 .NET)
(compiled May 22 2014,16:03:01)
Empirical absorption correction using spherical harmonics,
 implemented in SCALE3 ABSPACK scaling algorithm.
;
_exptl_crystal_colour orange
_exptl_crystal_density_diffrn 1.442
_exptl_crystal_density_method 'not measured'
_exptl_crystal_description block
_exptl_crystal_F_000 19104
_exptl_crystal_size_max 0.15
_exptl_crystal_size_mid 0.1
_exptl_crystal_size_min 0.1
_refine_diff_density_max 2.000
_refine_diff_density_min -2.126
_refine_diff_density_rms 0.218
_refine_ls_abs_structure_details 'Flack H D (1983), Acta Cryst. A39, 876-881'
_refine_ls_abs_structure_Flack 0.03(4)
_refine_ls_extinction_method none
_refine_ls_goodness_of_fit_ref 1.035
_refine_ls_hydrogen_treatment noref
_refine_ls_matrix_type full
_refine_ls_number_parameters 168
_refine_ls_number_reflns 3794
_refine_ls_number_restraints 4
_refine_ls_restrained_S_all 1.036
_refine_ls_R_factor_all 0.1086
_refine_ls_R_factor_gt 0.0847
_refine_ls_shift/su_max 0.001
_refine_ls_shift/su_mean 0.000
_refine_ls_structure_factor_coef Fsqd
_refine_ls_weighting_details 'calc w=1/[\s^2^(Fo^2^)+(0.1989P)^2^+179.8345P] where P=(Fo^2^+2Fc^2^)/3'
_refine_ls_weighting_scheme calc
_refine_ls_wR_factor_gt 0.2499
_refine_ls_wR_factor_ref 0.2886
_reflns_number_gt 2667
_reflns_number_total 3794
_reflns_threshold_expression >2sigma(I)
_cod_data_source_file c6cc04130b2.cif
_cod_data_source_block c
_cod_original_sg_symbol_H-M F432
_cod_database_code 7124714

loop_
_symmetry_equiv_pos_as_xyz
'x, y, z'
'-y, x, z'
'-x, -y, z'
'y, -x, z'
'x, -z, y'
'x, -y, -z'
'x, z, -y'
'z, y, -x'
'-x, y, -z'
'-z, y, x'
'z, x, y'
'y, z, x'
'-y, -z, x'
'z, -x, -y'
'-y, z, -x'
'-z, -x, y'
'-z, x, -y'
'y, -z, -x'
'y, x, -z'
'-y, -x, -z'
'-x, z, y'
'-x, -z, -y'
'z, -y, x'
'-z, -y, -x'
'x, y+1/2, z+1/2'
'-y, x+1/2, z+1/2'
'-x, -y+1/2, z+1/2'
'y, -x+1/2, z+1/2'
'x, -z+1/2, y+1/2'
'x, -y+1/2, -z+1/2'
'x, z+1/2, -y+1/2'
'z, y+1/2, -x+1/2'
'-x, y+1/2, -z+1/2'
'-z, y+1/2, x+1/2'
'z, x+1/2, y+1/2'
'y, z+1/2, x+1/2'
'-y, -z+1/2, x+1/2'
'z, -x+1/2, -y+1/2'
'-y, z+1/2, -x+1/2'
'-z, -x+1/2, y+1/2'
'-z, x+1/2, -y+1/2'
'y, -z+1/2, -x+1/2'
'y, x+1/2, -z+1/2'
'-y, -x+1/2, -z+1/2'
'-x, z+1/2, y+1/2'
'-x, -z+1/2, -y+1/2'
'z, -y+1/2, x+1/2'
'-z, -y+1/2, -x+1/2'
'x+1/2, y, z+1/2'
'-y+1/2, x, z+1/2'
'-x+1/2, -y, z+1/2'
'y+1/2, -x, z+1/2'
'x+1/2, -z, y+1/2'
'x+1/2, -y, -z+1/2'
'x+1/2, z, -y+1/2'
'z+1/2, y, -x+1/2'
'-x+1/2, y, -z+1/2'
'-z+1/2, y, x+1/2'
'z+1/2, x, y+1/2'
'y+1/2, z, x+1/2'
'-y+1/2, -z, x+1/2'
'z+1/2, -x, -y+1/2'
'-y+1/2, z, -x+1/2'
'-z+1/2, -x, y+1/2'
'-z+1/2, x, -y+1/2'
'y+1/2, -z, -x+1/2'
'y+1/2, x, -z+1/2'
'-y+1/2, -x, -z+1/2'
'-x+1/2, z, y+1/2'
'-x+1/2, -z, -y+1/2'
'z+1/2, -y, x+1/2'
'-z+1/2, -y, -x+1/2'
'x+1/2, y+1/2, z'
'-y+1/2, x+1/2, z'
'-x+1/2, -y+1/2, z'
'y+1/2, -x+1/2, z'
'x+1/2, -z+1/2, y'
'x+1/2, -y+1/2, -z'
'x+1/2, z+1/2, -y'
'z+1/2, y+1/2, -x'
'-x+1/2, y+1/2, -z'
'-z+1/2, y+1/2, x'
'z+1/2, x+1/2, y'
'y+1/2, z+1/2, x'
'-y+1/2, -z+1/2, x'
'z+1/2, -x+1/2, -y'
'-y+1/2, z+1/2, -x'
'-z+1/2, -x+1/2, y'
'-z+1/2, x+1/2, -y'
'y+1/2, -z+1/2, -x'
'y+1/2, x+1/2, -z'
'-y+1/2, -x+1/2, -z'
'-x+1/2, z+1/2, y'
'-x+1/2, -z+1/2, -y'
'z+1/2, -y+1/2, x'
'-z+1/2, -y+1/2, -x'

loop_
_atom_site_label
_atom_site_type_symbol
_atom_site_fract_x
_atom_site_fract_y
_atom_site_fract_z
_atom_site_U_iso_or_equiv
_atom_site_adp_type
_atom_site_occupancy
_atom_site_symmetry_multiplicity
_atom_site_calc_flag
_atom_site_refinement_flags
Re1 Re 0.862804(13) 0.137196(13) 0.137196(13) 0.0674(3) Uani 1 3 d SD
Re2 Re 0.84830(11) 0.0000 0.5000 0.1384(10) Uani 0.67 4 d SPD
Ag1 Ag 0.82756(3) 0.0000 0.32756(3) 0.1012(6) Uani 1 2 d S
S1 S 0.7512(3) 0.03771(18) 0.42495(15) 0.163(4) Uani 1 1 d .
O1 O 0.8312(3) 0.0547(2) 0.2469(3) 0.068(2) Uani 1 1 d .
O2 O 0.7764(2) 0.04381(19) 0.29074(19) 0.0532(17) Uani 1 1 d .
O3 O 0.8225(6) 0.1135(6) 0.1485(6) 0.164(6) Uiso 1 1 d D
O4 O 0.8897(4) 0.1103(4) 0.1103(4) 0.164(6) Uiso 1 3 d SD
O5 O 0.8006(12) 0.0000 0.5000 0.19(2) Uiso 0.67 4 d SPD
O6 O 0.8482(15) -0.0372(13) 0.5218(15) 0.22(2) Uiso 0.50 1 d PD
N1 N 0.7861(5) 0.0208(4) 0.3660(3) 0.097(5) Uani 1 1 d .
C1 C 0.8209(2) 0.1921(2) 0.2537(2) 0.044(2) Uani 1 1 d .
H1A H 0.7993 0.2095 0.2536 0.053 Uiso 1 1 calc R
H1B H 0.8300 0.1898 0.2276 0.053 Uiso 1 1 calc R
C2 C 0.8076(3) 0.1537(3) 0.2671(3) 0.048(2) Uani 1 1 d .
C3 C 0.8264(3) 0.1233(3) 0.2521(3) 0.048(2) Uani 1 1 d .
H3 H 0.8467 0.1275 0.2355 0.058 Uiso 1 1 calc R
C4 C 0.8162(3) 0.0865(3) 0.2610(3) 0.049(2) Uani 1 1 d .
C5 C 0.7847(3) 0.0809(2) 0.2855(3) 0.0473(17) Uani 1 1 d .
C6 C 0.7670(3) 0.1113(3) 0.2993(3) 0.048(2) Uani 1 1 d .
H6 H 0.7461 0.1076 0.3154 0.057 Uiso 1 1 calc R
C7 C 0.7780(3) 0.1476(3) 0.2911(3) 0.044(2) Uani 1 1 d .
C8 C 0.7443(3) 0.0355(3) 0.3130(3) 0.056(2) Uani 1 1 d .
H8A H 0.7346 0.0105 0.3061 0.067 Uiso 1 1 calc R
H8B H 0.7245 0.0541 0.3078 0.067 Uiso 1 1 calc R
C9 C 0.7531(4) 0.0359(3) 0.3541(4) 0.072(3) Uani 1 1 d .
C10 C 0.7288(7) 0.0459(5) 0.3814(4) 0.105(7) Uani 1 1 d .
H10 H 0.7043 0.0555 0.3779 0.126 Uiso 1 1 calc R
C11 C 0.7903(9) 0.0189(7) 0.4034(5) 0.138(9) Uani 1 1 d .
H11 H 0.8114 0.0089 0.4160 0.166 Uiso 1 1 calc R
C12 C 0.8627(5) 0.0585(4) 0.2231(6) 0.093(5) Uani 1 1 d .
H12A H 0.8564 0.0750 0.2021 0.140 Uiso 1 1 calc R
H12B H 0.8700 0.0339 0.2135 0.140 Uiso 1 1 calc R
H12C H 0.8836 0.0693 0.2373 0.140 Uiso 1 1 calc R

loop_
_atom_site_aniso_label
_atom_site_aniso_U_11
_atom_site_aniso_U_22
_atom_site_aniso_U_33
_atom_site_aniso_U_23
_atom_site_aniso_U_13
_atom_site_aniso_U_12
Re1 0.0674(3) 0.0674(3) 0.0674(3) -0.0052(2) 0.0052(2) 0.0052(2)
Re2 0.137(2) 0.1392(15) 0.1392(15) 0.000 0.000 0.000
Ag1 0.0941(7) 0.1154(13) 0.0941(7) -0.0239(10) -0.0225(8) 0.0239(10)
S1 0.303(11) 0.118(4) 0.068(2) -0.002(3) 0.036(4) 0.062(6)
O1 0.085(6) 0.039(4) 0.080(5) -0.008(4) 0.023(4) 0.003(4)
O2 0.065(4) 0.042(3) 0.053(4) 0.003(3) 0.005(3) -0.009(3)
N1 0.156(14) 0.089(8) 0.048(5) -0.009(6) -0.010(7) 0.035(9)
C1 0.050(5) 0.046(5) 0.036(4) 0.007(3) -0.005(3) 0.006(4)
C2 0.060(6) 0.040(4) 0.044(5) 0.008(4) -0.013(4) 0.002(4)
C3 0.047(5) 0.041(4) 0.058(5) 0.000(4) -0.004(4) 0.004(4)
C4 0.050(5) 0.042(5) 0.056(6) 0.004(4) 0.003(4) -0.006(4)
C5 0.051(6) 0.049(4) 0.043(5) 0.003(5) -0.008(3) -0.003(5)
C6 0.050(5) 0.049(5) 0.044(5) 0.006(4) -0.006(4) -0.004(4)
C7 0.047(5) 0.042(4) 0.043(4) 0.005(4) -0.006(4) 0.010(3)
C8 0.053(6) 0.043(5) 0.071(7) -0.005(5) -0.004(5) -0.010(4)
C9 0.096(10) 0.041(5) 0.080(8) 0.003(5) 0.009(7) -0.005(6)
C10 0.160(18) 0.090(11) 0.065(9) 0.009(8) 0.041(10) 0.034(12)
C11 0.21(3) 0.144(19) 0.060(9) -0.015(10) -0.026(13) 0.039(17)
C12 0.072(8) 0.074(9) 0.134(14) 0.004(9) 0.053(9) 0.005(7)

loop_
_atom_type_symbol
_atom_type_description
_atom_type_scat_dispersion_real
_atom_type_scat_dispersion_imag
_atom_type_scat_source
C C 0.0181 0.0091 'International Tables Vol C Tables 4.2.6.8 and 6.1.1.4'
H H 0.0000 0.0000 'International Tables Vol C Tables 4.2.6.8 and 6.1.1.4'
N N 0.0311 0.0180 'International Tables Vol C Tables 4.2.6.8 and 6.1.1.4'
S S 0.3331 0.5567 'International Tables Vol C Tables 4.2.6.8 and 6.1.1.4'
O O 0.0492 0.0322 'International Tables Vol C Tables 4.2.6.8 and 6.1.1.4'
Re Re -5.2083 5.8923 'International Tables Vol C Tables 4.2.6.8 and 6.1.1.4'
Ag Ag 0.1306 4.2820 'International Tables Vol C Tables 4.2.6.8 and 6.1.1.4'

loop_
_geom_angle_atom_site_label_1
_geom_angle_atom_site_label_2
_geom_angle_atom_site_label_3
_geom_angle
_geom_angle_site_symmetry_1
_geom_angle_site_symmetry_3
O4 Re1 O3 109.6(7) . .
O4 Re1 O3 109.6(7) . 15_656
O3 Re1 O3 109.3(7) . 15_656
O4 Re1 O3 109.6(7) . 16_665
O3 Re1 O3 109.3(7) . 16_665
O3 Re1 O3 109.3(7) 15_656 16_665
O6 Re2 O6 90.001(17) 31_545 6_556
O6 Re2 O6 89.999(11) 31_545 .
O6 Re2 O6 180(5) 6_556 .
O6 Re2 O6 180(4) 31_545 29
O6 Re2 O6 89.997(9) 6_556 29
O6 Re2 O6 90.002(15) . 29
O6 Re2 O5 90(2) 31_545 .
O6 Re2 O5 90(2) 6_556 .
O6 Re2 O5 90(2) . .
O6 Re2 O5 90(2) 29 .
N1 Ag1 N1 175.9(8) . 71_554
C11 S1 C10 92.1(9) . .
C4 O1 C12 117.2(9) . .
C5 O2 C8 116.8(9) . .
C11 N1 C9 115.0(19) . .
C11 N1 Ag1 122.7(17) . .
C9 N1 Ag1 122.2(9) . .
C2 C1 C7 113.5(7) . 37_654
C7 C2 C3 119.3(9) . .
C7 C2 C1 125.1(9) . .
C3 C2 C1 115.6(10) . .
C2 C3 C4 121.4(10) . .
O1 C4 C3 126.8(10) . .
O1 C4 C5 114.9(9) . .
C3 C4 C5 118.1(9) . .
C6 C5 O2 128.8(12) . .
C6 C5 C4 118.5(9) . .
O2 C5 C4 112.7(10) . .
C5 C6 C7 122.8(10) . .
C2 C7 C6 119.8(9) . .
C2 C7 C1 123.9(8) . 62_565
C6 C7 C1 116.2(8) . 62_565
O2 C8 C9 112.2(10) . .
C10 C9 N1 115.7(16) . .
C10 C9 C8 125.1(16) . .
N1 C9 C8 118.6(12) . .
C9 C10 S1 107.4(16) . .
N1 C11 S1 109.6(19) . .

loop_
_geom_bond_atom_site_label_1
_geom_bond_atom_site_label_2
_geom_bond_distance
_geom_bond_site_symmetry_2
Re1 O4 1.67(3) .
Re1 O3 1.72(2) .
Re1 O3 1.72(2) 15_656
Re1 O3 1.72(2) 16_665
Re2 O6 1.54(3) 31_545
Re2 O6 1.54(4) 6_556
Re2 O6 1.54(3) .
Re2 O6 1.54(3) 29
Re2 O5 1.70(4) .
Ag1 N1 2.151(15) .
Ag1 N1 2.151(15) 71_554
S1 C11 1.73(3) .
S1 C10 1.77(2) .
O1 C4 1.355(13) .
O1 C12 1.417(16) .
O2 C5 1.370(11) .
O2 C8 1.427(13) .
N1 C11 1.34(2) .
N1 C9 1.37(2) .
C1 C2 1.529(13) .
C1 C7 1.544(13) 37_654
C2 C7 1.380(17) .
C2 C3 1.383(15) .
C3 C4 1.403(14) .
C4 C5 1.438(18) .
C5 C6 1.349(15) .
C6 C7 1.387(13) .
C7 C1 1.544(13) 62_565
C8 C9 1.499(19) .
C9 C10 1.35(2) .
